data_9007075
loop_
_publ_author_name
'Quartieri, S.'
'Boscherini, F.'
'Chaboy, J.'
'Dalconi, M. C.'
'Oberti, R.'
'Zanetti, A.'

_publ_section_title
;Characterization of trace Nd and Ce site preference and coordination in
 natural melanites: a combined X-ray diffraction and high-energy XAFS study
 Sample: 89/35
;
_journal_name_full 'Physics and Chemistry of Minerals'
_journal_page_first 495
_journal_page_last 502
_journal_paper_doi 10.1007/s00269-002-0251-9
_journal_volume 29
_journal_year 2002
_chemical_formula_sum
;Al0.26 Ca2.973 Fe1.438 Mg0.089 Mn0.031 Na0.018 O12 Si2.657 Ti0.494 V0.024
 Zr0.016
;
_chemical_name_mineral Melanite
_space_group_IT_number 230
_symmetry_space_group_name_Hall '-I 4bd 2c 3'
_symmetry_space_group_name_H-M 'I a -3 d'
_cell_angle_alpha 90
_cell_angle_beta 90
_cell_angle_gamma 90
_cell_formula_units_Z 8
_cell_length_a 12.071
_cell_length_b 12.071
_cell_length_c 12.071
_cell_volume 1758.854
_database_code_amcsd 0008660
_exptl_crystal_density_diffrn 3.804
_cod_original_formula_sum 'Ca2.973 Na.018 Zr.016 V.024 Al.26 Fe1.438 Mn.031 Mg.089 Si2.657 Ti.494 O12'
_cod_database_code 9007075

loop_
_space_group_symop_operation_xyz
x,y,z
1/2+x,1/2+y,1/2+z
z,1/2-x,1/2+y
1/2+z,-x,+y
-y,1/2+z,1/2-x
1/2-y,+z,-x
x,1/2-y,1/2+z
1/2+x,-y,+z
-z,1/2+x,1/2-y
1/2-z,+x,-y
y,1/2-z,1/2+x
1/2+y,-z,+x
-x,1/2+y,1/2-z
1/2-x,+y,-z
3/4+x,1/4-z,3/4-y
1/4+x,3/4-z,1/4-y
3/4-z,1/4+y,3/4+x
1/4-z,3/4+y,1/4+x
3/4+y,1/4-x,3/4-z
1/4+y,3/4-x,1/4-z
3/4-x,1/4+z,3/4+y
1/4-x,3/4+z,1/4+y
3/4+z,1/4-y,3/4-x
1/4+z,3/4-y,1/4-x
3/4-y,1/4+x,3/4+z
1/4-y,3/4+x,1/4+z
1/4+x,1/4+z,1/4+y
3/4+x,3/4+z,3/4+y
1/4-z,1/4-y,1/4-x
3/4-z,3/4-y,3/4-x
1/4+y,1/4+x,1/4+z
3/4+y,3/4+x,3/4+z
1/4-x,1/4-z,1/4-y
3/4-x,3/4-z,3/4-y
1/4+z,1/4+y,1/4+x
3/4+z,3/4+y,3/4+x
1/4-y,1/4-x,1/4-z
3/4-y,3/4-x,3/4-z
1/2+z,x,1/2-y
+z,1/2+x,-y
1/2-y,-z,1/2+x
-y,1/2-z,+x
1/2+x,y,1/2-z
+x,1/2+y,-z
1/2-z,-x,1/2+y
-z,1/2-x,+y
1/2+y,z,1/2-x
+y,1/2+z,-x
1/2-x,-y,1/2+z
-x,1/2-y,+z
1/2-z,1/2+x,y
-z,+x,1/2+y
1/2+y,1/2-z,-x
+y,-z,1/2-x
1/2-x,1/2+y,z
-x,+y,1/2+z
1/2+z,1/2-x,-y
+z,-x,1/2-y
1/2-y,1/2+z,x
-y,+z,1/2+x
1/2+x,1/2-y,-z
+x,-y,1/2-z
3/4-x,3/4+z,1/4-y
1/4-x,1/4+z,3/4-y
3/4+z,3/4-y,1/4+x
1/4+z,1/4-y,3/4+x
3/4-y,3/4+x,1/4-z
1/4-y,1/4+x,3/4-z
3/4+x,3/4-z,1/4+y
1/4+x,1/4-z,3/4+y
3/4-z,3/4+y,1/4-x
1/4-z,1/4+y,3/4-x
3/4+y,3/4-x,1/4+z
1/4+y,1/4-x,3/4+z
1/4-x,3/4-z,3/4+y
3/4-x,1/4-z,1/4+y
1/4+z,3/4+y,3/4-x
3/4+z,1/4+y,1/4-x
1/4-y,3/4-x,3/4+z
3/4-y,1/4-x,1/4+z
1/4+x,3/4+z,3/4-y
3/4+x,1/4+z,1/4-y
1/4-z,3/4-y,3/4+x
3/4-z,1/4-y,1/4+x
1/4+y,3/4+x,3/4-z
3/4+y,1/4+x,1/4-z
-z,-x,-y
1/2-z,1/2-x,1/2-y
y,z,x
1/2+y,1/2+z,1/2+x
-x,-y,-z
1/2-x,1/2-y,1/2-z
z,x,y
1/2+z,1/2+x,1/2+y
-y,-z,-x
1/2-y,1/2-z,1/2-x

loop_
_atom_site_aniso_label
_atom_site_aniso_U_11
_atom_site_aniso_U_22
_atom_site_aniso_U_33
_atom_site_aniso_U_12
_atom_site_aniso_U_13
_atom_site_aniso_U_23
CaX 0.00443 0.00812 0.00812 0.00000 0.00000 0.00000
NaX 0.00443 0.00812 0.00812 0.00000 0.00000 0.00000
ZrX 0.00443 0.00812 0.00812 0.00000 0.00000 0.00000
VX 0.00443 0.00812 0.00812 0.00000 0.00000 0.00000
AlY 0.00517 0.00517 0.00517 0.00000 0.00000 0.00000
FeY 0.00517 0.00517 0.00517 0.00000 0.00000 0.00000
MnY 0.00517 0.00517 0.00517 0.00000 0.00000 0.00000
MgY 0.00517 0.00517 0.00517 0.00000 0.00000 0.00000
SiZ 0.00517 0.00517 0.00517 0.00000 0.00000 0.00000
TiZ 0.00517 0.00517 0.00517 0.00000 0.00000 0.00000
O 0.01181 0.01033 0.00738 -0.00148 0.00074 0.00000

loop_
_atom_site_label
_atom_site_fract_x
_atom_site_fract_y
_atom_site_fract_z
_atom_site_occupancy
_atom_site_U_iso_or_equiv
_atom_site_type_symbol
_atom_site_attached_hydrogens
CaX 0.12500 0.00000 0.25000 0.99100 0.00709 Ca 0
NaX 0.12500 0.00000 0.25000 0.00600 0.00709 Na 0
ZrX 0.12500 0.00000 0.25000 0.00530 0.00709 Zr 0
VX 0.12500 0.00000 0.25000 0.00800 0.00709 V 0
AlY 0.00000 0.00000 0.00000 0.13000 0.00494 Al 0
FeY 0.00000 0.00000 0.00000 0.71900 0.00494 Fe 0
MnY 0.00000 0.00000 0.00000 0.01550 0.00494 Mn 0
MgY 0.00000 0.00000 0.00000 0.04450 0.00494 Mg 0
SiZ 0.37500 0.00000 0.25000 0.88570 0.00532 Si 0
TiZ 0.37500 0.00000 0.25000 0.16470 0.00532 Ti 0
O 0.03890 0.04850 0.65400 1.00000 0.00975 O 0

loop_
_cod_changelog_entry_id
_cod_changelog_entry_author
_cod_changelog_entry_date
_cod_changelog_entry_text
1
;cod-tools version 3.8.0
Id: cif_guess_AMCSD_atom_types 9581 2023-05-17 12:35:41Z saulius
;
2023-05-23T09:19:29+03:00
;Derived atom types and hydrogen counts
from atom names that follow the AMCSD naming convention
(Wat == water, O-H == hydroxyl).
;

loop_
_cod_related_entry_id
_cod_related_entry_database
_cod_related_entry_code
1 AMCSD 0008660
